data_7250798
loop_
_publ_author_name
'Liu, Cheng'
'Xie, Zhen-Lang'
'Dong, Xin'
'Jin, Wan-Ting'
'Lian, Yi-Xin'
'Zhou, Zhao-Hui'

_publ_section_title
;
 Construction of octanuclear polyoxomolybdenum(v)-based porous materials
 with lithium additives
;
_journal_issue 37
_journal_name_full 'RSC Advances'
_journal_page_first 30062
_journal_page_last 30070
_journal_paper_doi 10.1039/D5RA03010B
_journal_volume 15
_journal_year 2025
_chemical_formula_moiety '0.091(C32 Mo8 N24 O20), 0.182(C4 N3), 2.818[H2O]'
_chemical_formula_sum 'C40 H95 Li4 Mo8 N30 O34.5'
_chemical_formula_weight 2343.73
_space_group_crystal_system triclinic
_space_group_IT_number 2
_space_group_name_Hall '-P 1'
_space_group_name_H-M_alt 'P -1'
_atom_sites_solution_hydrogens mixed
_atom_sites_solution_primary iterative
_audit_creation_date 2024-11-12
_audit_creation_method
;
Olex2 1.3
(compiled 2020.11.12 svn.r5f609507 for OlexSys, GUI svn.r6408)
;
_audit_update_record
;
2025-04-14 deposited with the CCDC.	2025-08-04 downloaded from the CCDC.
;
_cell_angle_alpha 90.435(3)
_cell_angle_beta 115.999(3)
_cell_angle_gamma 107.431(2)
_cell_formula_units_Z 1
_cell_length_a 13.3591(3)
_cell_length_b 14.9668(4)
_cell_length_c 15.2348(6)
_cell_measurement_reflns_used 11797
_cell_measurement_temperature 100.01(10)
_cell_measurement_theta_max 76.0160
_cell_measurement_theta_min 3.7570
_cell_volume 2577.61(16)
_computing_cell_refinement 'CrysAlisPro 1.171.42.94a (Rigaku OD, 2023)'
_computing_data_collection 'CrysAlisPro 1.171.42.94a (Rigaku OD, 2023)'
_computing_data_reduction 'CrysAlisPro 1.171.42.94a (Rigaku OD, 2023)'
_computing_molecular_graphics 'Olex2 1.3 (Dolomanov et al., 2009)'
_computing_publication_material 'Olex2 1.3 (Dolomanov et al., 2009)'
_computing_structure_refinement 'SHELXL 2018/3 (Sheldrick, 2015)'
_computing_structure_solution 'olex2.solve 1.3 (Bourhis et al., 2015)'
_diffrn_ambient_environment N~2~
_diffrn_ambient_temperature 100.01(10)
_diffrn_detector 'CCD plate'
_diffrn_detector_area_resol_mean 10.4741
_diffrn_detector_type Atlas
_diffrn_measured_fraction_theta_full 1.000
_diffrn_measured_fraction_theta_max 1.000
_diffrn_measurement_details
;
List of Runs (angles in degrees, time in seconds):

  # Type    Start    End  Width  t~exp~   \w     \q     \k     \f   Frames
#--------------------------------------------------------------------------
  1  \w    -88.00 -39.00   1.00    1.00    --  -41.98 -57.00  30.00   49
  2  \w    -86.00  -5.00   1.00    1.00    --  -41.98 125.00  60.00   81
  3  \w   -108.00 -16.00   1.00    1.00    --  -41.98 -57.00-180.00   92
  4  \w    -73.00  19.00   1.00    1.00    --  -41.98  77.00 -30.00   92
  5  \w     22.00 115.00   1.00    1.00    --   41.98  38.00 -60.00   93
  6  \w    141.00 167.00   1.00    2.43    --  110.54  77.00 -30.00   26
  7  \w     87.00 177.00   1.00    2.43    --  110.54  30.00 -30.00   90
  8  \w     43.00 140.00   1.00    2.43    --  110.54 -77.00-150.00   97
  9  \w     37.00 107.00   1.00    2.43    --  110.54 -30.00  30.00   70
 10  \w     46.00 117.00   1.00    2.43    --  110.54-125.00  60.00   71
 11  \w     37.00 129.00   1.00    2.43    --  110.54 -30.00 150.00   92
 12  \w     85.00 110.00   1.00    2.43    --  110.54  77.00 -30.00   25
 13  \w     40.00 123.00   1.00    2.43    --  110.54 -77.00  30.00   83
 14  \w     42.00 116.00   1.00    2.43    --  110.54-125.00-150.00   74
 15  \w    130.00 155.00   1.00    2.43    --  110.54 -15.00 -60.00   25
 16  \w     85.00 110.00   1.00    2.43    --  110.54-101.00-137.00   25
 17  \w     36.00 122.00   1.00    2.43    --  110.54 -15.00 -60.00   86
;
_diffrn_measurement_device 'four-circle diffractometer'
_diffrn_measurement_device_type 'SuperNova, Dual, Cu at home/near, Atlas'
_diffrn_measurement_method '\w scans'
_diffrn_orient_matrix_type 'CrysAlisPro convention (1999,Acta A55,543-557)'
_diffrn_orient_matrix_UB_11 -0.0279537000
_diffrn_orient_matrix_UB_12 -0.0078741000
_diffrn_orient_matrix_UB_13 -0.1097742000
_diffrn_orient_matrix_UB_21 0.0040631000
_diffrn_orient_matrix_UB_22 0.1039830000
_diffrn_orient_matrix_UB_23 0.0013876000
_diffrn_orient_matrix_UB_31 0.1333138000
_diffrn_orient_matrix_UB_32 0.0328408000
_diffrn_orient_matrix_UB_33 0.0307660000
_diffrn_radiation_monochromator mirror
_diffrn_radiation_probe x-ray
_diffrn_radiation_type 'Cu K\a'
_diffrn_radiation_wavelength 1.54184
_diffrn_reflns_av_R_equivalents 0.0341
_diffrn_reflns_av_unetI/netI 0.0469
_diffrn_reflns_Laue_measured_fraction_full 1.000
_diffrn_reflns_Laue_measured_fraction_max 1.000
_diffrn_reflns_limit_h_max 15
_diffrn_reflns_limit_h_min -14
_diffrn_reflns_limit_k_max 17
_diffrn_reflns_limit_k_min -17
_diffrn_reflns_limit_l_max 18
_diffrn_reflns_limit_l_min -18
_diffrn_reflns_number 17187
_diffrn_reflns_point_group_measured_fraction_full 1.000
_diffrn_reflns_point_group_measured_fraction_max 1.000
_diffrn_reflns_theta_full 66.585
_diffrn_reflns_theta_max 66.585
_diffrn_reflns_theta_min 3.136
_diffrn_source 'micro-focus sealed X-ray tube'
_diffrn_source_type 'SuperNova (Cu) X-ray Source'
_exptl_absorpt_coefficient_mu 8.386
_exptl_absorpt_correction_T_max 1.00000
_exptl_absorpt_correction_T_min 0.51232
_exptl_absorpt_correction_type multi-scan
_exptl_absorpt_process_details
;
CrysAlisPro 1.171.42.94a (Rigaku Oxford Diffraction, 2023)
Empirical absorption correction using spherical harmonics,
implemented in SCALE3 ABSPACK scaling algorithm.
;
_exptl_crystal_colour orange
_exptl_crystal_colour_primary orange
_exptl_crystal_density_diffrn 1.510
_exptl_crystal_description block
_exptl_crystal_F_000 1169
_exptl_crystal_size_max 0.15
_exptl_crystal_size_mid 0.1
_exptl_crystal_size_min 0.1
_refine_diff_density_max 1.257
_refine_diff_density_min -1.115
_refine_diff_density_rms 0.122
_refine_ls_extinction_method none
_refine_ls_goodness_of_fit_ref 1.058
_refine_ls_hydrogen_treatment constr
_refine_ls_matrix_type full
_refine_ls_number_parameters 603
_refine_ls_number_reflns 9096
_refine_ls_number_restraints 72
_refine_ls_restrained_S_all 1.061
_refine_ls_R_factor_all 0.0416
_refine_ls_R_factor_gt 0.0362
_refine_ls_shift/su_max 0.005
_refine_ls_shift/su_mean 0.000
_refine_ls_structure_factor_coef Fsqd
_refine_ls_weighting_details 'w=1/[\s^2^(Fo^2^)+(0.0602P)^2^] where P=(Fo^2^+2Fc^2^)/3'
_refine_ls_weighting_scheme calc
_refine_ls_wR_factor_gt 0.0975
_refine_ls_wR_factor_ref 0.1013
_reflns_Friedel_coverage 0.000
_reflns_number_gt 7958
_reflns_number_total 9096
_reflns_threshold_expression 'I > 2\s(I)'
_cod_data_source_file d5ra03010b2.cif
_cod_data_source_block exp_20216_auto
_cod_original_cell_volume 2577.61(15)
_cod_original_formula_sum 'C40 H95 Li4 Mo8 N30 O34.50'
_cod_database_code 7250798
_shelx_shelxl_version_number 2018/3
_shelx_space_group_comment
;
The symmetry employed for this shelxl refinement is uniquely defined
by the following loop, which should always be used as a source of
symmetry information in preference to the above space-group names.
They are only intended as comments.
;
_shelx_estimated_absorpt_t_max 0.488
_shelx_estimated_absorpt_t_min 0.366
_reflns_odcompleteness_completeness 99.96
_reflns_odcompleteness_iscentric 1
_reflns_odcompleteness_theta 68.13
_olex2_refinement_description
;
1. Fixed Uiso
 At 1.2 times of:
  All N(H) groups, All O(H) groups
 At 1.5 times of:
  All C(H,H,H) groups, All O(H,H) groups
2. Restrained distances
 Li21-H8A \\sim Li21-H8B
 with sigma of 0.02
 O13-Li21 \\sim O19-Li21
 with sigma of 0.02
3. Uiso/Uaniso restraints and constraints
O17 \\sim O14 \\sim O20: within 2A with sigma of 0.01 and sigma for terminal
atoms of 0.02 within 2A
O17 \\sim O23 \\sim O14: within 2A with sigma of 0.01 and sigma for terminal
atoms of 0.02 within 2A
O13 \\sim O19: within 2A with sigma of 0.01 and sigma for terminal atoms of
0.02 within 2A
O17 \\sim O14: within 2A with sigma of 0.01 and sigma for terminal atoms of
0.02 within 2A
O22 \\sim O20: within 2A with sigma of 0.01 and sigma for terminal atoms of
0.02 within 2A
O16 \\sim O18: within 2A with sigma of 0.01 and sigma for terminal atoms of
0.02 within 2A
O22 \\sim O23 \\sim O20: within 2A with sigma of 0.001 and sigma for terminal
atoms of 0.002 within 2A
Uanis(O23) \\sim Ueq: with sigma of 0.01 and sigma for terminal atoms of 0.02
4. Rigid body (RIGU) restrains
 O17, Li1W, O14, O20
 with sigma for 1-2 distances of 0.01 and sigma for 1-3 distances of 0.02
 O13, O19, Li21
 with sigma for 1-2 distances of 0.01 and sigma for 1-3 distances of 0.02
 O17, O23, Li1W, O14
 with sigma for 1-2 distances of 0.01 and sigma for 1-3 distances of 0.02
 O17, Li1W, O14
 with sigma for 1-2 distances of 0.01 and sigma for 1-3 distances of 0.02
 O22, Li1W, O20
 with sigma for 1-2 distances of 0.01 and sigma for 1-3 distances of 0.02
 O16, O18, Li21
 with sigma for 1-2 distances of 0.01 and sigma for 1-3 distances of 0.02
 O22, O23, Li1W, O20
 with sigma for 1-2 distances of 0.01 and sigma for 1-3 distances of 0.02
5. Others
 1*[Sof(O13)+Sof(H13A)+Sof(H13B)+Sof(O16)+Sof(H16A)+Sof(H16B)+Sof(O17)+
 Sof(H17A)+Sof(H17B)+Sof(O18)+Sof(H18A)+Sof(H18B)+Sof(O19)+Sof(H19A)+Sof(H19B)+
 Sof(O14)+Sof(H14A)+Sof(H14B)+Sof(O20)+Sof(H20A)+Sof(H20B)]+1*[Sof(O22)+
 Sof(H22A)+Sof(H22B)]+1*[Sof(O23)+Sof(H23A)+Sof(H23B)]=1 with esd of 0.002
 Sof(O13)=Sof(H13A)=Sof(H13B)=Sof(O18)=Sof(H18A)=Sof(H18B)=Sof(O14)=Sof(H14A)=
 Sof(H14B)=1-FVAR(1)
 Sof(O16)=Sof(H16A)=Sof(H16B)=Sof(O17)=Sof(H17A)=Sof(H17B)=Sof(O19)=Sof(H19A)=
 Sof(H19B)=Sof(O20)=Sof(H20A)=Sof(H20B)=FVAR(1)
 Sof(O22)=Sof(H22A)=Sof(H22B)=FVAR(2)
 Sof(O23)=Sof(H23A)=Sof(H23B)=FVAR(3)
 Fixed Sof: O15(0.5) H15A(0.5) H15B(0.5) O21(0.75) H21A(0.75) H21B(0.75)
6.a Riding coordinates:
 O3(H3), O7(H7), O14(H14A,H14B), O21(H21A,H21B)
6.b Free rotating group:
 O8(H8A,H8B), O20(H20A,H20B)
6.c Rotating group:
 O12(H12A,H12B), O13(H13A,H13B), O17(H17A,H17B), O18(H18A,H18B), O19(H19A,
 H19B), O22(H22A,H22B), O23(H23A,H23B)
6.d Secondary CH2 refined with riding coordinates:
 O16(H16A,H16B)
6.e Aromatic/amide H refined with riding coordinates:
 N9(H9)
6.f X=CH2 refined with riding coordinates:
 O15(H15A,H15B)
6.g Idealised Me refined as rotating group:
 C01A(H01A,H01B,H01C), C01E(H01D,H01E,H01F), C01F(H01G,H01H,H01I), C01G(H01J,
 H01K,H01L), C01H(H01M,H01N,H01O), C01L(H01P,H01Q,H01R), C017(H01S,H01T,H01U),
 C019(H01V,H01W,H01X), C01P(H01Y,H,HA), C01Y(H01Z,HB,HC)
;
_smtbx_masks_special_details
;
A solvent mask was calculated and 182 electrons were 
found in a volume of 521\%A^3^ in 1 void per unit cell. 
This is consistent with the presence of 
20[H2O] per Asymmetric Unit 
which account for 200 electrons 
per unit cell.
;
_smtbx_masks_void_probe_radius 1.2
_smtbx_masks_void_truncation_radius 1.2
_olex2_submission_special_instructions 'No special instructions were received'
_oxdiff_exptl_absorpt_empirical_details
;
Empirical correction (ABSPACK) includes:
- Absorption correction using spherical harmonics
- Frame scaling
;
_oxdiff_exptl_absorpt_empirical_full_max 1.775
_oxdiff_exptl_absorpt_empirical_full_min 0.690

loop_
_space_group_symop_operation_xyz
'x, y, z'
'-x, -y, -z'

loop_
_atom_site_label
_atom_site_type_symbol
_atom_site_fract_x
_atom_site_fract_y
_atom_site_fract_z
_atom_site_U_iso_or_equiv
_atom_site_adp_type
_atom_site_occupancy
_atom_site_site_symmetry_order
_atom_site_calc_flag
_atom_site_refinement_flags_posn
_atom_site_refinement_flags_adp
_atom_site_refinement_flags_occupancy
_atom_site_disorder_assembly
_atom_site_disorder_group
Mo01 Mo 0.42546(3) 0.22551(2) 0.56701(2) 0.01512(9) Uani 1 1 d . . . . .
Mo02 Mo 0.35049(3) 0.57424(2) 0.22526(2) 0.01656(9) Uani 1 1 d . . . . .
Mo03 Mo 0.29128(3) 0.21688(2) 0.38312(2) 0.01661(9) Uani 1 1 d . . . . .
Mo04 Mo 0.25406(3) 0.39558(2) 0.20957(2) 0.01621(9) Uani 1 1 d . . . . .
O1 O 0.2846(2) 0.26091(19) 0.50035(19) 0.0156(5) Uani 1 1 d . . . . .
O2 O 0.2331(2) 0.5023(2) 0.2642(2) 0.0206(6) Uani 1 1 d . . . . .
O3 O 0.3425(2) 0.3628(2) 0.3570(2) 0.0194(6) Uani 1 1 d . . . . .
H3 H 0.266861 0.342648 0.341500 0.023 Uiso 1 1 d R U . . .
O4 O 0.3790(3) 0.1082(2) 0.5743(2) 0.0209(6) Uani 1 1 d . . . . .
O5 O 0.4581(2) 0.2331(2) 0.4540(2) 0.0218(6) Uani 1 1 d . . . . .
O6 O 0.4107(2) 0.4705(2) 0.2287(2) 0.0197(6) Uani 1 1 d . . . . .
O7 O 0.4751(2) 0.6227(2) 0.38192(19) 0.0198(6) Uani 1 1 d . . . . .
H7 H 0.493044 0.661784 0.344063 0.024 Uiso 1 1 d R U . . .
O9 O 0.1603(2) 0.3747(2) 0.0861(2) 0.0204(6) Uani 1 1 d . . . . .
O10 O 0.2761(3) 0.5839(2) 0.1041(2) 0.0210(6) Uani 1 1 d . . . . .
O11 O 0.2151(2) 0.0987(2) 0.3547(2) 0.0211(6) Uani 1 1 d . . . . .
N1 N 0.5912(3) 0.7447(2) 0.2991(2) 0.0173(7) Uani 1 1 d . . . . .
N2 N 0.3086(3) 0.2032(2) 0.2472(2) 0.0182(7) Uani 1 1 d . . . . .
N16 N 0.6898(3) 0.3045(2) 0.7350(2) 0.0186(7) Uani 1 1 d . . . . .
N4 N 0.2961(3) 0.2689(2) 0.1841(2) 0.0187(7) Uani 1 1 d . . . . .
N5 N 0.5155(3) 0.6655(3) 0.2281(2) 0.0206(7) Uani 1 1 d . . . . .
N6 N 0.6104(3) 0.2345(3) 0.6545(2) 0.0199(7) Uani 1 1 d . . . . .
N3 N 0.1086(3) 0.3076(2) 0.2366(2) 0.0202(7) Uani 1 1 d . . . . .
N8 N 0.1211(3) 0.2412(2) 0.2988(2) 0.0182(7) Uani 1 1 d . . . . .
N10 N 0.6725(3) 0.7268(3) 0.2034(3) 0.0226(7) Uani 1 1 d . . . . .
N11 N 0.3398(3) 0.1579(3) 0.1252(3) 0.0249(8) Uani 1 1 d . . . . .
N12 N 0.7842(3) 0.2131(3) 0.7162(3) 0.0274(8) Uani 1 1 d . . . . .
N13 N -0.0576(3) 0.2490(3) 0.2470(3) 0.0245(8) Uani 1 1 d . . . . .
C00Z C 0.3345(4) 0.1381(3) 0.2091(3) 0.0211(8) Uani 1 1 d . . . . .
C01A C 0.9034(4) 0.3505(3) 0.8552(3) 0.0306(10) Uani 1 1 d . . . . .
H01A H 0.913848 0.417340 0.848384 0.046 Uiso 1 1 calc R U . . .
H01B H 0.970595 0.335632 0.856488 0.046 Uiso 1 1 calc R U . . .
H01C H 0.899007 0.339019 0.916822 0.046 Uiso 1 1 calc R U . . .
C01E C 0.6188(4) 0.0997(4) 0.5654(4) 0.0352(11) Uani 1 1 d . . . . .
H01D H 0.538618 0.063335 0.553957 0.053 Uiso 1 1 calc R U . . .
H01E H 0.667801 0.058912 0.584842 0.053 Uiso 1 1 calc R U . . .
H01F H 0.615753 0.122648 0.504482 0.053 Uiso 1 1 calc R U . . .
C01F C -0.0519(4) 0.3724(3) 0.1389(4) 0.0288(10) Uani 1 1 d . . . . .
H01G H -0.051231 0.425733 0.177156 0.043 Uiso 1 1 calc R U . . .
H01H H -0.133527 0.336320 0.090523 0.043 Uiso 1 1 calc R U . . .
H01I H -0.004999 0.396644 0.104221 0.043 Uiso 1 1 calc R U . . .
C01G C -0.0027(4) 0.1357(3) 0.3657(4) 0.0312(10) Uani 1 1 d . . . . .
H01J H 0.010568 0.078904 0.347509 0.047 Uiso 1 1 calc R U . . .
H01K H -0.084786 0.119103 0.353897 0.047 Uiso 1 1 calc R U . . .
H01L H 0.050867 0.161142 0.435919 0.047 Uiso 1 1 calc R U . . .
C01H C 0.5181(4) 0.5799(4) 0.0888(3) 0.0322(11) Uani 1 1 d . . . . .
H01M H 0.457894 0.526633 0.093869 0.048 Uiso 1 1 calc R U . . .
H01N H 0.581877 0.558944 0.091084 0.048 Uiso 1 1 calc R U . . .
H01O H 0.482290 0.602904 0.026217 0.048 Uiso 1 1 calc R U . . .
C01L C 0.3095(5) 0.2898(4) 0.0269(4) 0.0373(12) Uani 1 1 d . . . . .
H01P H 0.226778 0.280743 -0.019128 0.056 Uiso 1 1 calc R U . . .
H01Q H 0.344644 0.264031 -0.007222 0.056 Uiso 1 1 calc R U . . .
H01R H 0.353420 0.357733 0.051094 0.056 Uiso 1 1 calc R U . . .
C010 C 0.6834(4) 0.7790(3) 0.2815(3) 0.0190(8) Uani 1 1 d . . . . .
C011 C -0.0003(3) 0.3096(3) 0.2068(3) 0.0194(8) Uani 1 1 d . . . . .
C013 C 0.0207(4) 0.2088(3) 0.3045(3) 0.0204(8) Uani 1 1 d . . . . .
C014 C 0.5671(4) 0.6578(3) 0.1727(3) 0.0244(9) Uani 1 1 d . . . . .
C015 C 0.3150(4) 0.2392(3) 0.1128(3) 0.0230(9) Uani 1 1 d . . . . .
C016 C 0.7918(4) 0.2890(3) 0.7695(3) 0.0238(9) Uani 1 1 d . . . . .
C017 C 0.7892(4) 0.8654(3) 0.3413(3) 0.0223(9) Uani 1 1 d . . . . .
H01S H 0.852511 0.868091 0.323994 0.033 Uiso 1 1 calc R U . . .
H01T H 0.816936 0.861932 0.411890 0.033 Uiso 1 1 calc R U . . .
H01U H 0.767225 0.922439 0.326928 0.033 Uiso 1 1 calc R U . . .
C018 C 0.6708(4) 0.1818(3) 0.6455(3) 0.0243(9) Uani 1 1 d . . . . .
C019 C 0.3540(4) 0.0527(3) 0.2534(3) 0.0291(10) Uani 1 1 d . . . . .
H01V H 0.277649 0.002155 0.231551 0.044 Uiso 1 1 calc R U . . .
H01W H 0.393860 0.068790 0.325722 0.044 Uiso 1 1 calc R U . . .
H01X H 0.403365 0.031039 0.232060 0.044 Uiso 1 1 calc R U . . .
O8 O 0.6377(3) 0.0539(2) 0.3124(2) 0.0314(7) Uani 1 1 d G . . . .
H8A H 0.619529 0.022136 0.256379 0.047 Uiso 1 1 d DG U . . .
H8B H 0.627622 0.010754 0.348403 0.047 Uiso 1 1 d DG U . . .
O12 O 0.6128(3) 0.2647(3) 0.3734(3) 0.0465(10) Uani 1 1 d . . . . .
H12A H 0.551935 0.268171 0.390849 0.070 Uiso 1 1 d R U . . .
H12B H 0.659086 0.313200 0.428404 0.070 Uiso 1 1 d R U . . .
O13 O 0.8346(6) 0.1951(5) 0.4881(5) 0.0383(18) Uani 0.518(5) 1 d D U P A 2
H13A H 0.789770 0.150078 0.428495 0.057 Uiso 0.518(5) 1 d R U P A 2
H13B H 0.864211 0.252310 0.531651 0.057 Uiso 0.518(5) 1 d R U P A 2
O15 O 0.8656(5) 0.4426(4) 0.4255(5) 0.0264(13) Uani 0.5 1 d . . P A .
H15A H 0.888792 0.499353 0.468481 0.040 Uiso 0.5 1 calc R U P . .
H15B H 0.796423 0.391461 0.413952 0.040 Uiso 0.5 1 calc R U P . .
O16 O 0.7743(5) 0.2755(4) 0.2919(4) 0.0203(14) Uani 0.482(5) 1 d . U P A 1
H16A H 0.710038 0.291551 0.237893 0.030 Uiso 0.482(5) 1 calc R U P A 1
H16B H 0.800956 0.237122 0.259047 0.030 Uiso 0.482(5) 1 calc R U P A 1
O17 O 1.1425(7) 0.5083(6) 0.3948(6) 0.041(2) Uani 0.482(5) 1 d . U P A 1
H17A H 1.148938 0.490632 0.342773 0.062 Uiso 0.482(5) 1 d R U P A 1
H17B H 1.192564 0.488318 0.443559 0.062 Uiso 0.482(5) 1 d R U P A 1
O18 O 0.7123(6) 0.2311(5) 0.2129(5) 0.0329(16) Uani 0.518(5) 1 d . U P A 2
H18A H 0.780861 0.231614 0.216392 0.049 Uiso 0.518(5) 1 d R U P A 2
H18B H 0.658667 0.186463 0.161055 0.049 Uiso 0.518(5) 1 d R U P A 2
O19 O 0.8552(6) 0.2335(6) 0.4494(6) 0.0399(19) Uani 0.482(5) 1 d D U P A 1
H19A H 0.871346 0.188279 0.484225 0.060 Uiso 0.482(5) 1 d R U P A 1
H19B H 0.865499 0.278751 0.493069 0.060 Uiso 0.482(5) 1 d R U P A 1
O22 O 0.9976(8) 0.6060(7) 0.3896(7) 0.0203(14) Uani 0.367(7) 1 d . U P A 2
H22A H 1.045826 0.648611 0.445115 0.031 Uiso 0.367(7) 1 d R U P A 2
H22B H 0.971827 0.640878 0.342373 0.031 Uiso 0.367(7) 1 d R U P A 2
O23 O 1.0586(16) 0.5563(13) 0.4291(13) 0.0202(16) Uani 0.150(6) 1 d . U P A 3
H23A H 1.034158 0.623095 0.414365 0.030 Uiso 0.150(6) 1 d R U P A 3
H23B H 1.134490 0.587952 0.411179 0.030 Uiso 0.150(6) 1 d R U P A 3
Li1W Li 0.9462(7) 0.4328(5) 0.3704(5) 0.0260(16) Uani 1 1 d . . . . .
Li21 Li 0.7006(8) 0.1916(6) 0.3512(8) 0.044(2) Uani 1 1 d D . . . .
O14 O 0.7986(6) 0.4138(5) 0.5874(5) 0.0387(18) Uani 0.518(5) 1 d . . P A 2
H14A H 0.822837 0.416083 0.542731 0.058 Uiso 0.518(5) 1 d R U P A 2
H14B H 0.818807 0.458523 0.639721 0.058 Uiso 0.518(5) 1 d R U P A 2
O20 O 0.9722(6) 0.6437(5) 0.3908(5) 0.0218(12) Uani 0.482(5) 1 d G U P A 1
H20A H 0.947729 0.583079 0.370604 0.033 Uiso 0.482(5) 1 d G U P A 1
H20B H 0.930367 0.665819 0.339891 0.033 Uiso 0.482(5) 1 d G U P A 1
O21 O 0.1155(5) -0.0576(4) 0.4447(5) 0.066(2) Uani 0.75 1 d . . P . .
H21A H 0.133151 -0.094234 0.489065 0.099 Uiso 0.75 1 d R U P . .
H21B H 0.167351 0.000176 0.454865 0.099 Uiso 0.75 1 d R U P . .
N9 N 0.4267(3) 0.1104(3) -0.0005(3) 0.0236(8) Uani 1 1 d . . . . .
H9 H 0.402398 0.117366 0.043447 0.028 Uiso 1 1 calc R U . . .
N14 N 0.4301(4) 0.0546(3) -0.1309(3) 0.0288(8) Uani 1 1 d . . . . .
N15 N 0.5316(4) 0.1637(4) 0.0045(4) 0.0479(13) Uani 1 1 d . . . . .
C01C C 0.5294(4) 0.1270(4) -0.0749(4) 0.0335(11) Uani 1 1 d . . . . .
C01D C 0.3674(5) 0.0470(3) -0.0811(3) 0.0326(11) Uani 1 1 d . . . . .
C01P C 0.6274(5) 0.1647(6) -0.1037(5) 0.070(2) Uani 1 1 d . . . . .
H01Y H 0.671679 0.231392 -0.073392 0.105 Uiso 1 1 calc R U . . .
H H 0.593147 0.159344 -0.175855 0.105 Uiso 1 1 calc R U . . .
HA H 0.680797 0.127616 -0.080437 0.105 Uiso 1 1 calc R U . . .
C01Y C 0.2490(7) -0.0229(7) -0.1098(5) 0.114(5) Uani 1 1 d . . . . .
H01Z H 0.242668 -0.040591 -0.050127 0.171 Uiso 1 1 calc R U . . .
HB H 0.237478 -0.079530 -0.150696 0.171 Uiso 1 1 calc R U . . .
HC H 0.188319 0.005036 -0.147466 0.171 Uiso 1 1 calc R U . . .

loop_
_atom_site_aniso_label
_atom_site_aniso_U_11
_atom_site_aniso_U_22
_atom_site_aniso_U_33
_atom_site_aniso_U_23
_atom_site_aniso_U_13
_atom_site_aniso_U_12
Mo01 0.01273(16) 0.02118(17) 0.00970(15) 0.00147(11) 0.00561(12) 0.00275(12)
Mo02 0.01200(16) 0.02500(17) 0.00957(15) 0.00101(12) 0.00496(12) 0.00217(13)
Mo03 0.01144(16) 0.02529(17) 0.00985(15) 0.00127(12) 0.00493(12) 0.00187(13)
Mo04 0.01125(16) 0.02528(17) 0.00969(15) 0.00261(12) 0.00453(12) 0.00343(13)
O1 0.0109(13) 0.0220(14) 0.0121(12) -0.0001(10) 0.0051(10) 0.0034(11)
O2 0.0172(14) 0.0276(15) 0.0142(13) 0.0006(11) 0.0075(11) 0.0033(12)
O3 0.0147(14) 0.0280(15) 0.0137(13) 0.0059(11) 0.0077(11) 0.0026(12)
O4 0.0206(15) 0.0258(15) 0.0168(13) 0.0007(11) 0.0096(12) 0.0069(12)
O5 0.0116(13) 0.0400(17) 0.0118(13) 0.0020(12) 0.0054(11) 0.0059(12)
O6 0.0166(14) 0.0269(15) 0.0139(13) 0.0049(11) 0.0071(11) 0.0049(12)
O7 0.0154(14) 0.0280(15) 0.0096(12) 0.0023(11) 0.0057(11) -0.0009(12)
O9 0.0145(14) 0.0280(15) 0.0160(13) 0.0022(11) 0.0060(11) 0.0051(12)
O10 0.0209(15) 0.0273(15) 0.0164(13) 0.0025(11) 0.0103(12) 0.0078(12)
O11 0.0173(14) 0.0284(15) 0.0156(13) 0.0008(11) 0.0071(12) 0.0060(12)
N1 0.0137(16) 0.0234(17) 0.0122(15) 0.0022(13) 0.0055(13) 0.0034(14)
N2 0.0136(16) 0.0256(17) 0.0118(15) 0.0023(13) 0.0044(13) 0.0039(14)
N16 0.0105(16) 0.0283(18) 0.0105(15) 0.0004(13) 0.0022(13) 0.0024(14)
N4 0.0174(17) 0.0260(18) 0.0114(15) 0.0042(13) 0.0060(13) 0.0068(14)
N5 0.0170(17) 0.0266(18) 0.0119(15) -0.0035(13) 0.0070(14) -0.0012(14)
N6 0.0143(17) 0.0275(18) 0.0155(16) 0.0002(13) 0.0058(14) 0.0058(14)
N3 0.0151(17) 0.0265(18) 0.0141(15) 0.0032(13) 0.0060(14) 0.0019(14)
N8 0.0102(16) 0.0255(17) 0.0146(15) 0.0031(13) 0.0042(13) 0.0025(14)
N10 0.0183(18) 0.0310(19) 0.0162(16) -0.0012(14) 0.0097(14) 0.0028(15)
N11 0.0252(19) 0.035(2) 0.0215(18) 0.0090(15) 0.0133(16) 0.0154(17)
N12 0.0188(19) 0.035(2) 0.0236(18) 0.0001(16) 0.0063(15) 0.0089(16)
N13 0.0193(18) 0.0245(18) 0.0313(19) 0.0014(15) 0.0155(16) 0.0036(15)
C00Z 0.017(2) 0.030(2) 0.0159(19) 0.0045(16) 0.0079(16) 0.0062(17)
C01A 0.018(2) 0.037(3) 0.028(2) -0.0026(19) 0.0035(19) 0.008(2)
C01E 0.029(3) 0.042(3) 0.028(2) -0.006(2) 0.006(2) 0.015(2)
C01F 0.018(2) 0.039(3) 0.032(2) 0.009(2) 0.0121(19) 0.012(2)
C01G 0.026(2) 0.029(2) 0.040(3) 0.011(2) 0.019(2) 0.005(2)
C01H 0.026(2) 0.044(3) 0.022(2) -0.009(2) 0.018(2) -0.005(2)
C01L 0.065(4) 0.049(3) 0.026(2) 0.020(2) 0.035(3) 0.035(3)
C010 0.0140(19) 0.027(2) 0.0149(18) 0.0050(16) 0.0083(16) 0.0025(17)
C011 0.0125(19) 0.025(2) 0.0177(19) -0.0021(16) 0.0074(16) 0.0018(16)
C013 0.019(2) 0.022(2) 0.0206(19) 0.0011(16) 0.0114(17) 0.0045(17)
C014 0.017(2) 0.038(2) 0.018(2) 0.0001(18) 0.0123(17) 0.0016(18)
C015 0.023(2) 0.033(2) 0.0183(19) 0.0074(17) 0.0125(17) 0.0115(19)
C016 0.023(2) 0.028(2) 0.019(2) 0.0013(17) 0.0095(18) 0.0075(18)
C017 0.018(2) 0.027(2) 0.0192(19) 0.0018(17) 0.0094(17) 0.0024(18)
C018 0.019(2) 0.033(2) 0.019(2) 0.0023(17) 0.0070(17) 0.0086(19)
C019 0.033(3) 0.038(3) 0.025(2) 0.0087(19) 0.017(2) 0.018(2)
O8 0.0397(19) 0.0267(16) 0.0261(16) 0.0028(13) 0.0162(15) 0.0076(15)
O12 0.041(2) 0.039(2) 0.076(3) 0.0027(19) 0.043(2) 0.0120(17)
O13 0.041(4) 0.024(3) 0.034(4) 0.007(3) 0.008(3) 0.003(3)
O15 0.027(3) 0.023(3) 0.025(3) 0.003(2) 0.012(3) 0.004(3)
O16 0.021(3) 0.029(3) 0.016(3) 0.007(2) 0.009(3) 0.014(3)
O17 0.054(5) 0.060(6) 0.037(4) 0.016(4) 0.035(4) 0.032(4)
O18 0.019(3) 0.041(4) 0.035(4) 0.000(3) 0.009(3) 0.011(3)
O19 0.039(4) 0.041(5) 0.036(4) 0.000(4) 0.017(4) 0.009(4)
O22 0.016(3) 0.024(4) 0.019(2) 0.008(3) 0.006(2) 0.007(2)
O23 0.016(3) 0.025(4) 0.019(2) 0.007(3) 0.007(2) 0.008(2)
Li1W 0.029(4) 0.016(3) 0.019(3) -0.001(3) 0.002(3) 0.002(3)
Li21 0.035(5) 0.032(4) 0.071(6) -0.003(4) 0.031(5) 0.011(4)
O14 0.037(4) 0.047(5) 0.039(4) -0.001(3) 0.025(3) 0.010(4)
O20 0.017(3) 0.025(3) 0.020(2) 0.008(2) 0.005(2) 0.007(2)
O21 0.029(3) 0.063(4) 0.101(5) -0.039(3) 0.043(3) -0.011(3)
N9 0.0205(18) 0.0285(19) 0.0250(18) 0.0026(15) 0.0126(16) 0.0095(15)
N14 0.040(2) 0.0238(19) 0.0206(18) 0.0055(15) 0.0149(17) 0.0065(17)
N15 0.032(2) 0.053(3) 0.049(3) -0.026(2) 0.027(2) -0.010(2)
C01C 0.027(3) 0.044(3) 0.028(2) -0.002(2) 0.014(2) 0.009(2)
C01D 0.037(3) 0.032(2) 0.017(2) 0.0028(18) 0.012(2) -0.002(2)
C01P 0.030(3) 0.114(6) 0.051(4) -0.031(4) 0.026(3) -0.004(3)
C01Y 0.079(5) 0.148(8) 0.036(4) -0.030(4) 0.033(4) -0.077(6)

loop_
_atom_type_symbol
_atom_type_description
_atom_type_scat_dispersion_real
_atom_type_scat_dispersion_imag
_atom_type_scat_source
C C 0.0181 0.0091 'International Tables Vol C Tables 4.2.6.8 and 6.1.1.4'
H H 0.0000 0.0000 'International Tables Vol C Tables 4.2.6.8 and 6.1.1.4'
Li Li 0.0008 0.0003 'International Tables Vol C Tables 4.2.6.8 and 6.1.1.4'
Mo Mo -0.0483 2.7339 'International Tables Vol C Tables 4.2.6.8 and 6.1.1.4'
N N 0.0311 0.0180 'International Tables Vol C Tables 4.2.6.8 and 6.1.1.4'
O O 0.0492 0.0322 'International Tables Vol C Tables 4.2.6.8 and 6.1.1.4'

loop_
_geom_angle_atom_site_label_1
_geom_angle_atom_site_label_2
_geom_angle_atom_site_label_3
_geom_angle
_geom_angle_site_symmetry_1
_geom_angle_site_symmetry_3
_geom_angle_publ_flag
Mo03 Mo01 H7 122.96(9) . 2_666 ?
O1 Mo01 Mo03 48.98(7) . . ?
O1 Mo01 O5 93.55(11) . . ?
O1 Mo01 O7 86.88(11) . 2_666 ?
O1 Mo01 H7 92.27(12) . 2_666 ?
O1 Mo01 N1 83.98(12) . 2_666 ?
O1 Mo01 N6 161.82(12) . . ?
O4 Mo01 Mo03 98.60(10) . . ?
O4 Mo01 O1 106.96(13) . . ?
O4 Mo01 O5 106.17(13) . . ?
O4 Mo01 O7 158.03(12) . 2_666 ?
O4 Mo01 H7 136.04(13) . 2_666 ?
O4 Mo01 N1 87.87(13) . 2_666 ?
O4 Mo01 N6 90.58(14) . . ?
O5 Mo01 Mo03 48.67(8) . . ?
O5 Mo01 O7 89.48(11) . 2_666 ?
O5 Mo01 H7 111.76(12) . 2_666 ?
O5 Mo01 N1 165.82(13) . 2_666 ?
O5 Mo01 N6 85.93(12) . . ?
O7 Mo01 Mo03 103.34(7) 2_666 . ?
O7 Mo01 H7 23.31(4) 2_666 2_666 ?
O7 Mo01 N1 76.46(11) 2_666 2_666 ?
O7 Mo01 N6 74.94(12) 2_666 . ?
N1 Mo01 Mo03 132.47(9) 2_666 . ?
N1 Mo01 H7 54.57(12) 2_666 2_666 ?
N6 Mo01 Mo03 134.50(9) . . ?
N6 Mo01 H7 71.22(13) . 2_666 ?
N6 Mo01 N1 92.08(12) . 2_666 ?
Mo04 Mo02 H7 127.0 . . ?
O2 Mo02 Mo04 48.87(8) . . ?
O2 Mo02 O7 88.31(11) . . ?
O2 Mo02 H7 109.9 . . ?
O2 Mo02 N16 83.53(12) . 2_666 ?
O2 Mo02 N5 163.32(12) . . ?
O6 Mo02 Mo04 48.92(8) . . ?
O6 Mo02 O2 92.93(12) . . ?
O6 Mo02 O7 88.83(11) . . ?
O6 Mo02 H7 97.3 . . ?
O6 Mo02 N16 164.41(12) . 2_666 ?
O6 Mo02 N5 86.17(13) . . ?
O7 Mo02 Mo04 105.28(8) . . ?
O7 Mo02 H7 23.8 . . ?
O7 Mo02 N16 75.93(11) . 2_666 ?
O7 Mo02 N5 75.02(11) . . ?
O10 Mo02 Mo04 97.79(10) . . ?
O10 Mo02 O2 107.06(13) . . ?
O10 Mo02 O6 106.96(12) . . ?
O10 Mo02 O7 156.93(12) . . ?
O10 Mo02 H7 134.1 . . ?
O10 Mo02 N16 88.56(13) . 2_666 ?
O10 Mo02 N5 89.07(13) . . ?
N16 Mo02 Mo04 131.83(9) 2_666 . ?
N16 Mo02 H7 69.9 2_666 . ?
N16 Mo02 N5 92.87(13) 2_666 . ?
N5 Mo02 Mo04 134.69(10) . . ?
N5 Mo02 H7 53.8 . . ?
Mo01 Mo03 H3 115.3 . . ?
O1 Mo03 Mo01 48.94(8) . . ?
O1 Mo03 O3 89.82(11) . . ?
O1 Mo03 H3 83.4 . . ?
O1 Mo03 N2 166.29(12) . . ?
O1 Mo03 N8 85.47(12) . . ?
O3 Mo03 Mo01 104.32(7) . . ?
O3 Mo03 H3 23.7 . . ?
O3 Mo03 N2 76.49(11) . . ?
O3 Mo03 N8 75.90(12) . . ?
O5 Mo03 Mo01 49.07(8) . . ?
O5 Mo03 O1 93.88(11) . . ?
O5 Mo03 O3 87.76(12) . . ?
O5 Mo03 H3 110.9 . . ?
O5 Mo03 N2 86.39(12) . . ?
O5 Mo03 N8 163.64(13) . . ?
O11 Mo03 Mo01 98.60(9) . . ?
O11 Mo03 O1 105.63(12) . . ?
O11 Mo03 O3 157.07(12) . . ?
O11 Mo03 H3 139.7 . . ?
O11 Mo03 O5 107.52(13) . . ?
O11 Mo03 N2 87.28(13) . . ?
O11 Mo03 N8 88.32(13) . . ?
N2 Mo03 Mo01 134.89(9) . . ?
N2 Mo03 H3 83.7 . . ?
N2 Mo03 N8 90.43(12) . . ?
N8 Mo03 Mo01 134.16(9) . . ?
N8 Mo03 H3 52.7 . . ?
Mo02 Mo04 H3 116.8 . . ?
O2 Mo04 Mo02 48.97(8) . . ?
O2 Mo04 O3 90.41(11) . . ?
O2 Mo04 H3 84.8 . . ?
O2 Mo04 O6 93.02(12) . . ?
O2 Mo04 N4 166.50(12) . . ?
O2 Mo04 N3 85.10(13) . . ?
O3 Mo04 Mo02 105.10(8) . . ?
O3 Mo04 H3 23.6 . . ?
O3 Mo04 N4 76.11(11) . . ?
O3 Mo04 N3 75.73(11) . . ?
O6 Mo04 Mo02 48.91(8) . . ?
O6 Mo04 O3 86.49(11) . . ?
O6 Mo04 H3 109.6 . . ?
O6 Mo04 N4 86.93(12) . . ?
O6 Mo04 N3 162.09(12) . . ?
O9 Mo04 Mo02 97.16(10) . . ?
O9 Mo04 O2 105.61(13) . . ?
O9 Mo04 O3 157.69(12) . . ?
O9 Mo04 H3 140.6 . . ?
O9 Mo04 O6 107.61(12) . . ?
O9 Mo04 N4 87.21(13) . . ?
O9 Mo04 N3 90.00(13) . . ?
N4 Mo04 Mo02 134.95(9) . . ?
N4 Mo04 H3 82.5 . . ?
N3 Mo04 Mo02 133.79(9) . . ?
N3 Mo04 H3 52.5 . . ?
N3 Mo04 N4 90.80(13) . . ?
Mo01 O1 Mo03 82.08(10) . . ?
Mo04 O2 Mo02 82.16(11) . . ?
Mo03 O3 H3 70.6 . . ?
Mo04 O3 Mo03 119.52(13) . . ?
Mo04 O3 H3 74.9 . . ?
Mo03 O5 Mo01 82.25(10) . . ?
Mo02 O6 Mo04 82.16(11) . . ?
Mo01 O7 H7 56.5 2_666 . ?
Mo02 O7 Mo01 118.66(13) . 2_666 ?
Mo02 O7 H7 67.5 . . ?
N5 N1 Mo01 122.5(2) . 2_666 ?
C010 N1 Mo01 129.4(3) . 2_666 ?
C010 N1 N5 106.0(3) . . ?
N4 N2 Mo03 122.8(2) . . ?
C00Z N2 Mo03 131.2(3) . . ?
C00Z N2 N4 106.0(3) . . ?
N6 N16 Mo02 123.1(2) . 2_666 ?
C016 N16 Mo02 129.8(3) . 2_666 ?
C016 N16 N6 106.4(3) . . ?
N2 N4 Mo04 122.8(2) . . ?
C015 N4 Mo04 131.1(3) . . ?
C015 N4 N2 106.1(3) . . ?
N1 N5 Mo02 122.4(2) . . ?
C014 N5 Mo02 131.5(3) . . ?
C014 N5 N1 106.1(3) . . ?
N16 N6 Mo01 122.4(3) . . ?
C018 N6 Mo01 131.7(3) . . ?
C018 N6 N16 105.9(3) . . ?
N8 N3 Mo04 123.0(3) . . ?
C011 N3 Mo04 130.8(3) . . ?
C011 N3 N8 106.0(3) . . ?
N3 N8 Mo03 122.4(2) . . ?
C013 N8 Mo03 130.5(3) . . ?
C013 N8 N3 106.6(3) . . ?
C014 N10 C010 103.3(3) . . ?
C00Z N11 C015 103.2(4) . . ?
C016 N12 C018 103.8(4) . . ?
C011 N13 C013 104.5(4) . . ?
N2 C00Z N11 112.1(4) . . ?
N2 C00Z C019 124.2(4) . . ?
N11 C00Z C019 123.7(4) . . ?
H01A C01A H01B 109.5 . . ?
H01A C01A H01C 109.5 . . ?
H01B C01A H01C 109.5 . . ?
C016 C01A H01A 109.5 . . ?
C016 C01A H01B 109.5 . . ?
C016 C01A H01C 109.5 . . ?
H01D C01E H01E 109.5 . . ?
H01D C01E H01F 109.5 . . ?
H01E C01E H01F 109.5 . . ?
C018 C01E H01D 109.5 . . ?
C018 C01E H01E 109.5 . . ?
C018 C01E H01F 109.5 . . ?
H01G C01F H01H 109.5 . . ?
H01G C01F H01I 109.5 . . ?
H01H C01F H01I 109.5 . . ?
C011 C01F H01G 109.5 . . ?
C011 C01F H01H 109.5 . . ?
C011 C01F H01I 109.5 . . ?
H01J C01G H01K 109.5 . . ?
H01J C01G H01L 109.5 . . ?
H01K C01G H01L 109.5 . . ?
C013 C01G H01J 109.5 . . ?
C013 C01G H01K 109.5 . . ?
C013 C01G H01L 109.5 . . ?
H01M C01H H01N 109.5 . . ?
H01M C01H H01O 109.5 . . ?
H01N C01H H01O 109.5 . . ?
C014 C01H H01M 109.5 . . ?
C014 C01H H01N 109.5 . . ?
C014 C01H H01O 109.5 . . ?
H01P C01L H01Q 109.5 . . ?
H01P C01L H01R 109.5 . . ?
H01Q C01L H01R 109.5 . . ?
C015 C01L H01P 109.5 . . ?
C015 C01L H01Q 109.5 . . ?
C015 C01L H01R 109.5 . . ?
N1 C010 N10 112.2(4) . . ?
N1 C010 C017 124.8(4) . . ?
N10 C010 C017 123.0(4) . . ?
N3 C011 N13 111.6(4) . . ?
N3 C011 C01F 124.6(4) . . ?
N13 C011 C01F 123.8(4) . . ?
N8 C013 N13 111.3(4) . . ?
N8 C013 C01G 124.1(4) . . ?
N13 C013 C01G 124.6(4) . . ?
N5 C014 N10 112.4(4) . . ?
N5 C014 C01H 124.5(4) . . ?
N10 C014 C01H 123.0(4) . . ?
N4 C015 N11 112.6(4) . . ?
N4 C015 C01L 124.1(4) . . ?
N11 C015 C01L 123.3(4) . . ?
N16 C016 N12 112.0(4) . . ?
N16 C016 C01A 124.2(4) . . ?
N12 C016 C01A 123.8(4) . . ?
C010 C017 H01S 109.5 . . ?
C010 C017 H01T 109.5 . . ?
C010 C017 H01U 109.5 . . ?
H01S C017 H01T 109.5 . . ?
H01S C017 H01U 109.5 . . ?
H01T C017 H01U 109.5 . . ?
N6 C018 N12 111.8(4) . . ?
N6 C018 C01E 123.5(4) . . ?
N12 C018 C01E 124.6(4) . . ?
C00Z C019 H01V 109.5 . . ?
C00Z C019 H01W 109.5 . . ?
C00Z C019 H01X 109.5 . . ?
H01V C019 H01W 109.5 . . ?
H01V C019 H01X 109.5 . . ?
H01W C019 H01X 109.5 . . ?
H8A O8 H8B 104.5 . . ?
Li21 O8 H8A 127.2 . . ?
Li21 O8 H8B 128.2 . . ?
H12A O12 H12B 80.6 . . ?
Li21 O12 H12A 149.8 . . ?
Li21 O12 H12B 113.7 . . ?
H13A O13 H13B 159.5 . . ?
Li21 O13 H13A 46.1 . . ?
Li21 O13 H13B 113.6 . . ?
H15A O15 H15B 120.0 . . ?
Li1W O15 H15A 120.0 . . ?
Li1W O15 H15B 120.0 . . ?
H16A O16 H16B 105.9 . . ?
Li1W O16 H16A 105.0 . . ?
Li1W O16 H16B 105.0 . . ?
Li21 O16 H16A 105.0 . . ?
Li21 O16 H16B 105.0 . . ?
Li21 O16 Li1W 129.0(5) . . ?
H17A O17 H17B 104.0 . . ?
Li1W O17 H17A 110.0 . . ?
Li1W O17 H17B 110.4 . . ?
H18A O18 H18B 103.5 . . ?
Li21 O18 H18A 110.9 . . ?
Li21 O18 H18B 110.4 . . ?
H19A O19 H19B 103.8 . . ?
Li21 O19 H19A 110.7 . . ?
Li21 O19 H19B 110.0 . . ?
H22A O22 H22B 104.6 . . ?
Li1W O22 H22A 128.0 . . ?
Li1W O22 H22B 127.5 . . ?
H23A O23 H23B 89.6 . . ?
Li1W O23 H23A 122.6 . . ?
Li1W O23 H23B 122.7 . . ?
O15 Li1W O16 79.7(4) . . ?
O15 Li1W O17 136.9(5) . . ?
O15 Li1W O22 82.1(4) . . ?
O15 Li1W O23 93.7(7) . . ?
O15 Li1W O20 74.7(3) . . ?
O15 Li1W H20A 74.2 . . ?
O16 Li1W O20 136.1(3) . . ?
O16 Li1W H20A 130.8 . . ?
O17 Li1W O16 141.0(4) . . ?
O17 Li1W O20 77.5(3) . . ?
O17 Li1W H20A 81.3 . . ?
O20 Li1W H20A 5.9 . . ?
O8 Li21 O13 96.6(5) . . ?
O8 Li21 H13A 72.3 . . ?
O8 Li21 O18 98.2(4) . . ?
O8 Li21 H19A 93.1 . . ?
O8 Li21 H19B 127.3 . . ?
O12 Li21 O8 123.3(5) . . ?
O12 Li21 O13 106.2(5) . . ?
O12 Li21 H13A 128.0 . . ?
O12 Li21 O18 105.7(5) . . ?
O12 Li21 H19A 118.1 . . ?
O12 Li21 H19B 89.0 . . ?
O13 Li21 H13A 26.2 . . ?
O13 Li21 O18 128.8(5) . . ?
O16 Li21 O8 124.5(5) . . ?
O16 Li21 O12 99.2(5) . . ?
O16 Li21 H19A 96.5 . . ?
O16 Li21 H19B 82.3 . . ?
O18 Li21 H13A 121.7 . . ?
O19 Li21 O8 112.3(6) . . ?
O19 Li21 O12 110.1(5) . . ?
O19 Li21 O16 78.6(5) . . ?
O19 Li21 H19A 20.9 . . ?
O19 Li21 H19B 21.1 . . ?
H19A Li21 H19B 35.1 . . ?
H14A O14 H14B 131.2 . . ?
Li1W O20 H20A 15.4 . . ?
Li1W O20 H20B 119.5 . . ?
H20A O20 H20B 104.5 . . ?
H21A O21 H21B 119.2 . . ?
N15 N9 H9 125.4 . . ?
C01D N9 H9 125.4 . . ?
C01D N9 N15 109.2(4) . . ?
C01D N14 C01C 103.0(4) . . ?
C01C N15 N9 103.6(4) . . ?
N14 C01C C01P 122.5(4) . . ?
N15 C01C N14 113.9(4) . . ?
N15 C01C C01P 123.5(5) . . ?
N9 C01D N14 110.3(4) . . ?
N9 C01D C01Y 123.5(5) . . ?
N14 C01D C01Y 126.2(5) . . ?
C01C C01P H01Y 109.5 . . ?
C01C C01P H 109.5 . . ?
C01C C01P HA 109.5 . . ?
H01Y C01P H 109.5 . . ?
H01Y C01P HA 109.5 . . ?
H C01P HA 109.5 . . ?
C01D C01Y H01Z 109.5 . . ?
C01D C01Y HB 109.5 . . ?
C01D C01Y HC 109.5 . . ?
H01Z C01Y HB 109.5 . . ?
H01Z C01Y HC 109.5 . . ?
HB C01Y HC 109.5 . . ?

loop_
_geom_bond_atom_site_label_1
_geom_bond_atom_site_label_2
_geom_bond_distance
_geom_bond_site_symmetry_2
_geom_bond_publ_flag
Mo01 Mo03 2.5557(4) . ?
Mo01 O1 1.946(3) . ?
Mo01 O4 1.701(3) . ?
Mo01 O5 1.949(3) . ?
Mo01 O7 2.189(3) 2_666 ?
Mo01 H7 1.854(3) 2_666 ?
Mo01 N1 2.203(3) 2_666 ?
Mo01 N6 2.193(3) . ?
Mo02 Mo04 2.5541(5) . ?
Mo02 O2 1.945(3) . ?
Mo02 O6 1.943(3) . ?
Mo02 O7 2.182(3) . ?
Mo02 H7 2.0166 . ?
Mo02 O10 1.702(3) . ?
Mo02 N16 2.192(3) 2_666 ?
Mo02 N5 2.200(3) . ?
Mo03 O1 1.947(3) . ?
Mo03 O3 2.181(3) . ?
Mo03 H3 2.0630 . ?
Mo03 O5 1.937(3) . ?
Mo03 O11 1.696(3) . ?
Mo03 N2 2.196(3) . ?
Mo03 N8 2.212(3) . ?
Mo04 O2 1.942(3) . ?
Mo04 O3 2.172(3) . ?
Mo04 H3 2.1215 . ?
Mo04 O6 1.944(3) . ?
Mo04 O9 1.702(3) . ?
Mo04 N4 2.209(3) . ?
Mo04 N3 2.204(3) . ?
O3 H3 0.8801 . ?
O7 H7 0.8802 . ?
N1 N5 1.379(5) . ?
N1 C010 1.329(5) . ?
N2 N4 1.376(5) . ?
N2 C00Z 1.333(5) . ?
N16 N6 1.378(5) . ?
N16 C016 1.323(6) . ?
N4 C015 1.319(5) . ?
N5 C014 1.325(5) . ?
N6 C018 1.331(6) . ?
N3 N8 1.374(5) . ?
N3 C011 1.331(5) . ?
N8 C013 1.324(5) . ?
N10 C010 1.346(5) . ?
N10 C014 1.346(6) . ?
N11 C00Z 1.343(5) . ?
N11 C015 1.348(6) . ?
N12 C016 1.343(6) . ?
N12 C018 1.345(6) . ?
N13 C011 1.336(5) . ?
N13 C013 1.344(6) . ?
C00Z C019 1.488(6) . ?
C01A H01A 0.9800 . ?
C01A H01B 0.9800 . ?
C01A H01C 0.9800 . ?
C01A C016 1.492(6) . ?
C01E H01D 0.9800 . ?
C01E H01E 0.9800 . ?
C01E H01F 0.9800 . ?
C01E C018 1.485(6) . ?
C01F H01G 0.9800 . ?
C01F H01H 0.9800 . ?
C01F H01I 0.9800 . ?
C01F C011 1.486(6) . ?
C01G H01J 0.9800 . ?
C01G H01K 0.9800 . ?
C01G H01L 0.9800 . ?
C01G C013 1.494(6) . ?
C01H H01M 0.9800 . ?
C01H H01N 0.9800 . ?
C01H H01O 0.9800 . ?
C01H C014 1.486(6) . ?
C01L H01P 0.9800 . ?
C01L H01Q 0.9800 . ?
C01L H01R 0.9800 . ?
C01L C015 1.501(6) . ?
C010 C017 1.502(6) . ?
C017 H01S 0.9800 . ?
C017 H01T 0.9800 . ?
C017 H01U 0.9800 . ?
C019 H01V 0.9800 . ?
C019 H01W 0.9800 . ?
C019 H01X 0.9800 . ?
O8 H8A 0.8698 . ?
O8 H8B 0.8684 . ?
O8 Li21 1.952(9) . ?
O12 H12A 0.9738 . ?
O12 H12B 0.9376 . ?
O12 Li21 1.949(9) . ?
O13 H13A 0.9535 . ?
O13 H13B 0.9425 . ?
O13 Li21 2.056(13) . ?
O15 H15A 0.9500 . ?
O15 H15B 0.9500 . ?
O15 Li1W 1.665(10) . ?
O16 H16A 0.9900 . ?
O16 H16B 0.9900 . ?
O16 Li1W 2.560(9) . ?
O16 Li21 1.849(12) . ?
O17 H17A 0.8807 . ?
O17 H17B 0.8813 . ?
O17 Li1W 2.378(12) . ?
O18 H18A 0.8910 . ?
O18 H18B 0.8903 . ?
O18 Li21 2.251(13) . ?
O19 H19A 0.8827 . ?
O19 H19B 0.8817 . ?
O19 Li21 1.844(12) . ?
O22 H22A 0.8975 . ?
O22 H22B 0.8962 . ?
O22 Li1W 2.455(12) . ?
O23 H23A 1.1361 . ?
O23 H23B 1.1331 . ?
O23 Li1W 1.90(2) . ?
Li1W O20 3.070(10) . ?
Li1W H20A 2.2436 . ?
Li21 H13A 1.5549 . ?
Li21 H19A 2.3090 . ?
Li21 H19B 2.2998 . ?
O14 H14A 0.8699 . ?
O14 H14B 0.9226 . ?
O20 H20A 0.8693 . ?
O20 H20B 0.8700 . ?
O21 H21A 0.8699 . ?
O21 H21B 0.8922 . ?
N9 H9 0.8800 . ?
N9 N15 1.357(6) . ?
N9 C01D 1.310(6) . ?
N14 C01C 1.339(7) . ?
N14 C01D 1.338(6) . ?
N15 C01C 1.310(6) . ?
C01C C01P 1.513(7) . ?
C01D C01Y 1.478(8) . ?
C01P H01Y 0.9800 . ?
C01P H 0.9800 . ?
C01P HA 0.9800 . ?
C01Y H01Z 0.9800 . ?
C01Y HB 0.9800 . ?
C01Y HC 0.9800 . ?

loop_
_geom_hbond_atom_site_label_D
_geom_hbond_atom_site_label_H
_geom_hbond_atom_site_label_A
_geom_hbond_distance_DH
_geom_hbond_distance_HA
_geom_hbond_distance_DA
_geom_hbond_angle_DHA
_geom_hbond_site_symmetry_A
_geom_hbond_publ_flag
C01G H01J O11 0.98 2.61 3.193(6) 118.1 . yes
O8 H8A N14 0.87 1.95 2.821(5) 176.4 2_655 yes
O8 H8B O4 0.87 2.14 2.999(4) 168.3 2_656 yes
O13 H13B O22 0.94 2.24 3.101(12) 151.4 2_766 yes
O17 H17A O2 0.88 1.95 2.759(7) 152.3 1_655 yes
O18 H18A N13 0.89 1.93 2.809(7) 169.2 1_655 yes
O18 H18B N15 0.89 2.19 2.948(8) 143.5 . yes
O19 H19B O15 0.88 2.67 3.122(11) 113.3 . yes
O19 H19B O20 0.88 2.07 2.663(10) 124.0 2_766 yes
O22 H22A O13 0.90 2.32 3.101(12) 146.1 2_766 yes
O14 H14B O2 0.92 2.02 2.826(7) 144.7 2_666 yes
N9 H9 N11 0.88 1.96 2.818(5) 166.3 . yes

loop_
_geom_torsion_atom_site_label_1
_geom_torsion_atom_site_label_2
_geom_torsion_atom_site_label_3
_geom_torsion_atom_site_label_4
_geom_torsion
_geom_torsion_site_symmetry_1
_geom_torsion_site_symmetry_2
_geom_torsion_site_symmetry_3
_geom_torsion_site_symmetry_4
_geom_torsion_publ_flag
Mo01 N1 N5 Mo02 11.8(4) 2_666 . . . ?
Mo01 N1 N5 C014 -165.0(3) 2_666 . . . ?
Mo01 N1 C010 N10 163.3(3) 2_666 . . . ?
Mo01 N1 C010 C017 -16.1(6) 2_666 . . . ?
Mo01 N6 C018 N12 179.8(3) . . . . ?
Mo01 N6 C018 C01E 0.9(7) . . . . ?
Mo02 N16 N6 Mo01 -8.1(4) 2_666 . . . ?
Mo02 N16 N6 C018 171.0(3) 2_666 . . . ?
Mo02 N16 C016 N12 -170.6(3) 2_666 . . . ?
Mo02 N16 C016 C01A 7.2(7) 2_666 . . . ?
Mo02 N5 C014 N10 -176.0(3) . . . . ?
Mo02 N5 C014 C01H 1.4(7) . . . . ?
Mo03 N2 N4 Mo04 -1.0(4) . . . . ?
Mo03 N2 N4 C015 178.5(3) . . . . ?
Mo03 N2 C00Z N11 -178.1(3) . . . . ?
Mo03 N2 C00Z C019 2.6(6) . . . . ?
Mo03 N8 C013 N13 173.4(3) . . . . ?
Mo03 N8 C013 C01G -7.6(6) . . . . ?
Mo04 N4 C015 N11 179.2(3) . . . . ?
Mo04 N4 C015 C01L -0.9(7) . . . . ?
Mo04 N3 N8 Mo03 1.6(4) . . . . ?
Mo04 N3 N8 C013 174.2(3) . . . . ?
Mo04 N3 C011 N13 -174.5(3) . . . . ?
Mo04 N3 C011 C01F 4.4(6) . . . . ?
N1 N5 C014 N10 0.4(5) . . . . ?
N1 N5 C014 C01H 177.8(4) . . . . ?
N2 N4 C015 N11 -0.3(5) . . . . ?
N2 N4 C015 C01L 179.6(4) . . . . ?
N16 N6 C018 N12 0.8(5) . . . . ?
N16 N6 C018 C01E -178.1(4) . . . . ?
N4 N2 C00Z N11 0.2(5) . . . . ?
N4 N2 C00Z C019 -179.2(4) . . . . ?
N5 N1 C010 N10 -0.1(5) . . . . ?
N5 N1 C010 C017 -179.6(4) . . . . ?
N6 N16 C016 N12 0.3(5) . . . . ?
N6 N16 C016 C01A 178.1(4) . . . . ?
N3 N8 C013 N13 1.6(5) . . . . ?
N3 N8 C013 C01G -179.3(4) . . . . ?
N8 N3 C011 N13 0.5(4) . . . . ?
N8 N3 C011 C01F 179.4(4) . . . . ?
C00Z N2 N4 Mo04 -179.4(3) . . . . ?
C00Z N2 N4 C015 0.1(4) . . . . ?
C00Z N11 C015 N4 0.4(5) . . . . ?
C00Z N11 C015 C01L -179.5(5) . . . . ?
C010 N1 N5 Mo02 176.7(3) . . . . ?
C010 N1 N5 C014 -0.1(5) . . . . ?
C010 N10 C014 N5 -0.4(5) . . . . ?
C010 N10 C014 C01H -177.9(5) . . . . ?
C011 N3 N8 Mo03 -173.9(2) . . . . ?
C011 N3 N8 C013 -1.3(4) . . . . ?
C011 N13 C013 N8 -1.3(5) . . . . ?
C011 N13 C013 C01G 179.7(4) . . . . ?
C013 N13 C011 N3 0.4(5) . . . . ?
C013 N13 C011 C01F -178.5(4) . . . . ?
C014 N10 C010 N1 0.3(5) . . . . ?
C014 N10 C010 C017 179.8(4) . . . . ?
C015 N11 C00Z N2 -0.3(5) . . . . ?
C015 N11 C00Z C019 179.0(4) . . . . ?
C016 N16 N6 Mo01 -179.7(3) . . . . ?
C016 N16 N6 C018 -0.7(4) . . . . ?
C016 N12 C018 N6 -0.6(5) . . . . ?
C016 N12 C018 C01E 178.2(5) . . . . ?
C018 N12 C016 N16 0.2(5) . . . . ?
C018 N12 C016 C01A -177.6(4) . . . . ?
Li1W O16 Li21 O8 -145.3(5) . . . . ?
Li1W O16 Li21 O12 72.9(7) . . . . ?
Li1W O16 Li21 O19 -35.9(6) . . . . ?
N9 N15 C01C N14 0.6(7) . . . . ?
N9 N15 C01C C01P 178.4(6) . . . . ?
N15 N9 C01D N14 0.9(6) . . . . ?
N15 N9 C01D C01Y -180.0(7) . . . . ?
C01C N14 C01D N9 -0.6(6) . . . . ?
C01C N14 C01D C01Y -179.6(8) . . . . ?
C01D N9 N15 C01C -0.9(6) . . . . ?
C01D N14 C01C N15 0.0(7) . . . . ?
C01D N14 C01C C01P -177.9(6) . . . . ?

loop_
_smtbx_masks_void_nr
_smtbx_masks_void_average_x
_smtbx_masks_void_average_y
_smtbx_masks_void_average_z
_smtbx_masks_void_volume
_smtbx_masks_void_count_electrons
_smtbx_masks_void_content
1 -0.545 -0.545 0.545 520.7 182.2 '20 H2O'
